data_4089463
loop_
_publ_author_name
'Harkness, Michael B.'
'Alvarado, Edwin'
'Badaj, Anna C.'
'Skrela, Barbara C.'
'Fan, Louie'
'Lavoie, Gino G.'

_publ_section_title
;
 Coordination and Reactivity Study of Group 4 and 10 Transition Metal
 Complexes ofN-Imidazol-2-ylidene-N&#x2032;-p-tolylureate and Thioureate
 Ligands
;
_journal_issue 11
_journal_name_full Organometallics
_journal_page_first 3309
_journal_paper_doi 10.1021/om400220v
_journal_volume 32
_journal_year 2013
_chemical_formula_moiety 'C58 H62 Cl2 N8 O2 Ti, C H2 Cl2'
_chemical_formula_sum 'C59 H64 Cl4 N8 O2 Ti'
_chemical_formula_weight 1106.88
_space_group_IT_number 14
_space_group_name_Hall '-P 2ybc'
_space_group_name_H-M_alt 'P 1 21/c 1'
_symmetry_cell_setting monoclinic
_symmetry_space_group_name_Hall '-P 2ybc'
_symmetry_space_group_name_H-M 'P 1 21/c 1'
_atom_sites_solution_hydrogens geom
_atom_sites_solution_primary direct
_atom_sites_solution_secondary difmap
_audit_creation_method SHELXL-97
_cell_angle_alpha 90.00
_cell_angle_beta 102.0350(10)
_cell_angle_gamma 90.00
_cell_formula_units_Z 4
_cell_length_a 15.8799(2)
_cell_length_b 14.5184(3)
_cell_length_c 25.9490(6)
_cell_measurement_reflns_used 37941
_cell_measurement_temperature 150(1)
_cell_measurement_theta_max 27.48
_cell_measurement_theta_min 2.55
_cell_volume 5851.1(2)
_computing_cell_refinement 'Denzo-SMN (Otwinowski & Minor, 1997)'
_computing_data_collection 'Collect (Nonius B.V., 1997-2002)'
_computing_data_reduction Denzo-SMN
_computing_molecular_graphics 'CAMERON (Watkin, Prout & Pearce, 1996)'
_computing_publication_material 'SHELXL-97 (Sheldrick, 1990)'
_computing_structure_refinement 'SHELXL-97 (Sheldrick, 1990)'
_computing_structure_solution 'SHELXS-97 (Sheldrick, 1990)'
_diffrn_ambient_temperature 150(1)
_diffrn_detector_area_resol_mean 9
_diffrn_measured_fraction_theta_full 0.981
_diffrn_measured_fraction_theta_max 0.981
_diffrn_measurement_device_type 'Nonius KappaCCD'
_diffrn_measurement_method '\f scans and \w scans with \k offsets'
_diffrn_radiation_monochromator graphite
_diffrn_radiation_source 'fine-focus sealed tube'
_diffrn_radiation_type MoK\a
_diffrn_radiation_wavelength 0.71073
_diffrn_reflns_av_R_equivalents 0.0769
_diffrn_reflns_av_sigmaI/netI 0.0886
_diffrn_reflns_limit_h_max 20
_diffrn_reflns_limit_h_min -20
_diffrn_reflns_limit_k_max 18
_diffrn_reflns_limit_k_min -18
_diffrn_reflns_limit_l_max 33
_diffrn_reflns_limit_l_min -25
_diffrn_reflns_number 48686
_diffrn_reflns_theta_full 27.62
_diffrn_reflns_theta_max 27.62
_diffrn_reflns_theta_min 2.62
_exptl_absorpt_coefficient_mu 0.377
_exptl_absorpt_correction_T_max 0.968
_exptl_absorpt_correction_T_min 0.843
_exptl_absorpt_correction_type multi-scan
_exptl_absorpt_process_details
;
multi-scan from symmetry-related measurements 
 Sortav (Blessing 1995)
;
_exptl_crystal_colour Red
_exptl_crystal_density_diffrn 1.257
_exptl_crystal_density_method 'not measured'
_exptl_crystal_description Plates
_exptl_crystal_F_000 2320
_exptl_crystal_size_max 0.35
_exptl_crystal_size_mid 0.35
_exptl_crystal_size_min 0.12
_refine_diff_density_max 0.307
_refine_diff_density_min -0.449
_refine_diff_density_rms 0.065
_refine_ls_extinction_method none
_refine_ls_goodness_of_fit_ref 1.021
_refine_ls_hydrogen_treatment constr
_refine_ls_matrix_type full
_refine_ls_number_parameters 681
_refine_ls_number_reflns 13332
_refine_ls_number_restraints 0
_refine_ls_restrained_S_all 1.021
_refine_ls_R_factor_all 0.1342
_refine_ls_R_factor_gt 0.0548
_refine_ls_shift/su_max 0.012
_refine_ls_shift/su_mean 0.000
_refine_ls_structure_factor_coef Fsqd
_refine_ls_weighting_details 'calc w=1/[\s^2^(Fo^2^)+(0.0658P)^2^+2.0731P] where P=(Fo^2^+2Fc^2^)/3'
_refine_ls_weighting_scheme calc
_refine_ls_wR_factor_gt 0.1208
_refine_ls_wR_factor_ref 0.1546
_reflns_number_gt 7156
_reflns_number_total 13332
_reflns_threshold_expression >2/s(I)
_cod_data_source_file om400220v_si_002.cif
_cod_data_source_block k10188
_cod_depositor_comments
;
The following automatic conversions were performed:

data item '_symmetry_cell_setting' value 'Monoclinic' was changed to
'monoclinic' in accordance with the
/home/saulius/struct/COD-crude-data/automatic-downloads/DataCite-retrospective/ACS/depositions/lib/dictionaries/cif_core.dic
dictionary named 'cif_core.dic' version 2.4.2 last updated on
2011-04-26.

Automatic conversion script
Id: cif_fix_values 6909 2019-04-08 15:41:33Z antanas 
;
_cod_original_sg_symbol_H-M 'P 21/c'
_cod_database_code 4089463

loop_
_symmetry_equiv_pos_as_xyz
'x, y, z'
'-x, y+1/2, -z+1/2'
'-x, -y, -z'
'x, -y-1/2, z-1/2'

loop_
_atom_site_label
_atom_site_type_symbol
_atom_site_fract_x
_atom_site_fract_y
_atom_site_fract_z
_atom_site_U_iso_or_equiv
_atom_site_adp_type
_atom_site_occupancy
_atom_site_symmetry_multiplicity
_atom_site_calc_flag
_atom_site_refinement_flags
C1S C 0.1292(3) 0.4850(2) 0.08402(13) 0.0592(10) Uani 1 1 d .
H1S1 H 0.1873 0.4766 0.1043 0.071 Uiso 1 1 calc R
H1S2 H 0.0908 0.4889 0.1085 0.071 Uiso 1 1 calc R
Cl1S Cl 0.12356(7) 0.58906(7) 0.04737(4) 0.0663(3) Uani 1 1 d .
Cl2S Cl 0.10027(9) 0.38946(8) 0.04193(4) 0.0857(4) Uani 1 1 d .
C1 C 0.12824(17) 0.46374(19) 0.31800(10) 0.0285(6) Uani 1 1 d .
C2 C 0.19532(16) 0.61285(19) 0.34665(10) 0.0281(6) Uani 1 1 d .
C3 C 0.16392(18) 0.6264(2) 0.39249(11) 0.0363(7) Uani 1 1 d .
H3 H 0.1308 0.5810 0.4040 0.044 Uiso 1 1 calc R
C4 C 0.18196(19) 0.7072(2) 0.42085(12) 0.0425(8) Uani 1 1 d .
H4 H 0.1606 0.7147 0.4513 0.051 Uiso 1 1 calc R
C5 C 0.23054(19) 0.7771(2) 0.40564(13) 0.0432(8) Uani 1 1 d .
C6 C 0.25915(19) 0.7638(2) 0.35931(13) 0.0437(8) Uani 1 1 d .
H6 H 0.2906 0.8103 0.3474 0.052 Uiso 1 1 calc R
C7 C 0.24257(18) 0.6843(2) 0.33039(12) 0.0350(7) Uani 1 1 d .
H7 H 0.2631 0.6779 0.2995 0.042 Uiso 1 1 calc R
C8 C 0.2524(3) 0.8637(3) 0.43796(16) 0.0674(11) Uani 1 1 d .
H8A H 0.2125 0.8713 0.4608 0.101 Uiso 1 1 calc R
H8B H 0.2488 0.9159 0.4149 0.101 Uiso 1 1 calc R
H8C H 0.3098 0.8589 0.4587 0.101 Uiso 1 1 calc R
C9 C 0.01326(17) 0.3884(2) 0.33867(10) 0.0304(6) Uani 1 1 d .
C10 C -0.09251(19) 0.2905(2) 0.30423(12) 0.0419(8) Uani 1 1 d .
H10 H -0.1350 0.2602 0.2801 0.050 Uiso 1 1 calc R
C11 C -0.06928(19) 0.2721(2) 0.35564(12) 0.0408(8) Uani 1 1 d .
H11 H -0.0923 0.2265 0.3737 0.049 Uiso 1 1 calc R
C12 C -0.05244(18) 0.4093(2) 0.24310(11) 0.0328(7) Uani 1 1 d .
C13 C -0.08682(18) 0.4981(2) 0.23853(11) 0.0364(7) Uani 1 1 d .
C14 C -0.09557(18) 0.5415(2) 0.19004(12) 0.0398(7) Uani 1 1 d .
H14 H -0.1161 0.6017 0.1864 0.048 Uiso 1 1 calc R
C15 C -0.0748(2) 0.4981(2) 0.14695(12) 0.0432(8) Uani 1 1 d .
C16 C -0.0428(2) 0.4092(2) 0.15293(12) 0.0426(8) Uani 1 1 d .
H16 H -0.0291 0.3795 0.1240 0.051 Uiso 1 1 calc R
C17 C -0.03058(19) 0.3623(2) 0.20114(11) 0.0372(7) Uani 1 1 d .
C18 C -0.1147(2) 0.5445(2) 0.28405(12) 0.0461(8) Uani 1 1 d .
H18A H -0.0648 0.5619 0.3100 0.069 Uiso 1 1 calc R
H18B H -0.1492 0.5027 0.2995 0.069 Uiso 1 1 calc R
H18C H -0.1478 0.5984 0.2717 0.069 Uiso 1 1 calc R
C19 C -0.0861(2) 0.5480(3) 0.09485(13) 0.0583(10) Uani 1 1 d .
H19A H -0.0711 0.5076 0.0689 0.088 Uiso 1 1 calc R
H19B H -0.0494 0.6012 0.0988 0.088 Uiso 1 1 calc R
H19C H -0.1450 0.5670 0.0837 0.088 Uiso 1 1 calc R
C20 C 0.0063(2) 0.2669(2) 0.20617(13) 0.0489(9) Uani 1 1 d .
H20A H -0.0385 0.2234 0.2080 0.073 Uiso 1 1 calc R
H20B H 0.0504 0.2629 0.2376 0.073 Uiso 1 1 calc R
H20C H 0.0305 0.2534 0.1761 0.073 Uiso 1 1 calc R
C21 C 0.03816(17) 0.33926(19) 0.43226(10) 0.0298(6) Uani 1 1 d .
C22 C -0.01029(17) 0.3675(2) 0.46851(11) 0.0332(7) Uani 1 1 d .
C23 C 0.03017(18) 0.3699(2) 0.52118(11) 0.0373(7) Uani 1 1 d .
H23 H -0.0014 0.3875 0.5460 0.045 Uiso 1 1 calc R
C24 C 0.11600(18) 0.3469(2) 0.53820(11) 0.0343(7) Uani 1 1 d .
C25 C 0.16218(17) 0.3218(2) 0.50077(11) 0.0354(7) Uani 1 1 d .
H25 H 0.2204 0.3083 0.5117 0.042 Uiso 1 1 calc R
C26 C 0.12487(17) 0.3161(2) 0.44736(11) 0.0314(6) Uani 1 1 d .
C27 C -0.10382(18) 0.3942(2) 0.45159(13) 0.0469(8) Uani 1 1 d .
H27A H -0.1384 0.3397 0.4444 0.070 Uiso 1 1 calc R
H27B H -0.1114 0.4315 0.4204 0.070 Uiso 1 1 calc R
H27C H -0.1211 0.4286 0.4793 0.070 Uiso 1 1 calc R
C28 C 0.1579(2) 0.3479(3) 0.59581(12) 0.0495(9) Uani 1 1 d .
H28A H 0.1634 0.2860 0.6090 0.074 Uiso 1 1 calc R
H28B H 0.1231 0.3831 0.6148 0.074 Uiso 1 1 calc R
H28C H 0.2139 0.3755 0.6004 0.074 Uiso 1 1 calc R
C29 C 0.17812(19) 0.2864(2) 0.40919(12) 0.0434(8) Uani 1 1 d .
H29A H 0.2051 0.3393 0.3974 0.065 Uiso 1 1 calc R
H29B H 0.1419 0.2569 0.3795 0.065 Uiso 1 1 calc R
H29C H 0.2216 0.2440 0.4261 0.065 Uiso 1 1 calc R
C30 C 0.38380(17) 0.47324(19) 0.29981(10) 0.0292(6) Uani 1 1 d .
C31 C 0.35735(17) 0.31792(19) 0.33139(10) 0.0291(6) Uani 1 1 d .
C32 C 0.43426(18) 0.3048(2) 0.36834(12) 0.0366(7) Uani 1 1 d .
H32 H 0.4745 0.3521 0.3753 0.044 Uiso 1 1 calc R
C33 C 0.45056(19) 0.2215(2) 0.39449(13) 0.0446(8) Uani 1 1 d .
H33 H 0.5020 0.2140 0.4189 0.054 Uiso 1 1 calc R
C34 C 0.3928(2) 0.1490(2) 0.38549(13) 0.0426(8) Uani 1 1 d .
C35 C 0.31810(19) 0.1618(2) 0.34790(13) 0.0400(8) Uani 1 1 d .
H35 H 0.2789 0.1136 0.3403 0.048 Uiso 1 1 calc R
C36 C 0.30019(18) 0.24414(19) 0.32126(12) 0.0343(7) Uani 1 1 d .
H36 H 0.2493 0.2504 0.2962 0.041 Uiso 1 1 calc R
C37 C 0.4091(2) 0.0603(3) 0.41674(17) 0.0682(12) Uani 1 1 d .
H37A H 0.4682 0.0579 0.4350 0.102 Uiso 1 1 calc R
H37B H 0.3968 0.0087 0.3932 0.102 Uiso 1 1 calc R
H37C H 0.3724 0.0580 0.4418 0.102 Uiso 1 1 calc R
C38 C 0.50916(18) 0.5549(2) 0.30628(12) 0.0364(7) Uani 1 1 d .
C39 C 0.6069(2) 0.6688(3) 0.31665(16) 0.0563(10) Uani 1 1 d .
H39 H 0.6492 0.7103 0.3324 0.068 Uiso 1 1 calc R
C40 C 0.5713(2) 0.6627(3) 0.26526(16) 0.0562(10) Uani 1 1 d .
H40 H 0.5848 0.6991 0.2386 0.067 Uiso 1 1 calc R
C41 C 0.58871(18) 0.5787(2) 0.39774(13) 0.0406(8) Uani 1 1 d .
C42 C 0.5519(2) 0.6300(2) 0.43267(14) 0.0458(8) Uani 1 1 d .
C43 C 0.5722(2) 0.6041(2) 0.48537(14) 0.0501(9) Uani 1 1 d .
H43 H 0.5493 0.6382 0.5096 0.060 Uiso 1 1 calc R
C44 C 0.6245(2) 0.5307(2) 0.50333(13) 0.0474(8) Uani 1 1 d .
C45 C 0.65894(19) 0.4808(2) 0.46702(14) 0.0498(9) Uani 1 1 d .
H45 H 0.6945 0.4309 0.4786 0.060 Uiso 1 1 calc R
C46 C 0.64182(18) 0.5032(2) 0.41404(13) 0.0437(8) Uani 1 1 d .
C47 C 0.4882(3) 0.7064(3) 0.41384(17) 0.0782(13) Uani 1 1 d .
H47A H 0.4726 0.7358 0.4436 0.117 Uiso 1 1 calc R
H47B H 0.4376 0.6811 0.3915 0.117 Uiso 1 1 calc R
H47C H 0.5139 0.7508 0.3944 0.117 Uiso 1 1 calc R
C48 C 0.6440(2) 0.5046(3) 0.56134(14) 0.0645(11) Uani 1 1 d .
H48A H 0.6903 0.5421 0.5799 0.097 Uiso 1 1 calc R
H48B H 0.6603 0.4409 0.5650 0.097 Uiso 1 1 calc R
H48C H 0.5937 0.5144 0.5757 0.097 Uiso 1 1 calc R
C49 C 0.6764(2) 0.4456(3) 0.37482(15) 0.0589(10) Uani 1 1 d .
H49A H 0.6298 0.4137 0.3524 0.088 Uiso 1 1 calc R
H49B H 0.7169 0.4016 0.3933 0.088 Uiso 1 1 calc R
H49C H 0.7046 0.4847 0.3538 0.088 Uiso 1 1 calc R
C50 C 0.4660(2) 0.5563(2) 0.20810(13) 0.0459(8) Uani 1 1 d .
C51 C 0.4010(2) 0.6079(2) 0.17722(13) 0.0459(8) Uani 1 1 d .
C52 C 0.3611(2) 0.5703(3) 0.12924(14) 0.0565(10) Uani 1 1 d .
H52 H 0.3176 0.6037 0.1076 0.068 Uiso 1 1 calc R
C53 C 0.3835(3) 0.4850(3) 0.11241(14) 0.0688(11) Uani 1 1 d .
C54 C 0.4487(3) 0.4366(3) 0.14486(15) 0.0776(13) Uani 1 1 d .
H54 H 0.4638 0.3788 0.1342 0.093 Uiso 1 1 calc R
C55 C 0.4923(3) 0.4713(3) 0.19264(14) 0.0632(11) Uani 1 1 d .
C56 C 0.3748(2) 0.6997(2) 0.19451(14) 0.0537(9) Uani 1 1 d .
H56A H 0.3729 0.6973 0.2312 0.081 Uiso 1 1 calc R
H56B H 0.3188 0.7155 0.1743 0.081 Uiso 1 1 calc R
H56C H 0.4157 0.7454 0.1891 0.081 Uiso 1 1 calc R
C57 C 0.3394(4) 0.4438(4) 0.05990(17) 0.1074(18) Uani 1 1 d .
H57A H 0.3051 0.4901 0.0389 0.161 Uiso 1 1 calc R
H57B H 0.3031 0.3937 0.0659 0.161 Uiso 1 1 calc R
H57C H 0.3821 0.4214 0.0417 0.161 Uiso 1 1 calc R
C58 C 0.5663(3) 0.4181(3) 0.22526(16) 0.0847(15) Uani 1 1 d .
H58A H 0.6150 0.4583 0.2355 0.127 Uiso 1 1 calc R
H58B H 0.5815 0.3680 0.2048 0.127 Uiso 1 1 calc R
H58C H 0.5496 0.3944 0.2561 0.127 Uiso 1 1 calc R
Cl1 Cl 0.16766(5) 0.57756(5) 0.19878(3) 0.0434(2) Uani 1 1 d .
Cl2 Cl 0.22875(5) 0.35541(5) 0.19250(3) 0.0425(2) Uani 1 1 d .
N1 N 0.18571(13) 0.53050(15) 0.31770(8) 0.0282(5) Uani 1 1 d .
N2 N 0.06985(13) 0.45856(16) 0.34752(8) 0.0291(5) Uani 1 1 d .
N3 N -0.04174(14) 0.36324(16) 0.29332(9) 0.0340(6) Uani 1 1 d .
N4 N -0.00403(14) 0.33380(16) 0.37729(9) 0.0325(6) Uani 1 1 d .
N5 N 0.33309(14) 0.40173(15) 0.30550(8) 0.0287(5) Uani 1 1 d .
N6 N 0.46711(14) 0.48155(16) 0.31973(9) 0.0320(6) Uani 1 1 d .
N7 N 0.51055(16) 0.59251(18) 0.25861(10) 0.0430(7) Uani 1 1 d .
N8 N 0.56847(15) 0.60116(18) 0.34208(10) 0.0426(7) Uani 1 1 d .
O1 O 0.13966(11) 0.39859(13) 0.28395(7) 0.0319(5) Uani 1 1 d .
O2 O 0.33698(11) 0.53781(13) 0.27119(7) 0.0314(4) Uani 1 1 d .
Ti1 Ti 0.22943(3) 0.46552(4) 0.257712(19) 0.02923(14) Uani 1 1 d .

loop_
_atom_site_aniso_label
_atom_site_aniso_U_11
_atom_site_aniso_U_22
_atom_site_aniso_U_33
_atom_site_aniso_U_23
_atom_site_aniso_U_13
_atom_site_aniso_U_12
C1S 0.091(3) 0.049(2) 0.0362(19) -0.0008(16) 0.0118(18) 0.003(2)
Cl1S 0.0982(7) 0.0584(6) 0.0447(5) 0.0065(4) 0.0201(5) 0.0114(5)
Cl2S 0.1496(11) 0.0604(7) 0.0415(5) -0.0079(5) 0.0074(6) -0.0020(7)
C1 0.0334(14) 0.0263(16) 0.0253(14) 0.0007(12) 0.0046(12) 0.0011(13)
C2 0.0286(14) 0.0302(17) 0.0263(14) -0.0011(12) 0.0071(12) 0.0014(12)
C3 0.0415(16) 0.0352(18) 0.0357(16) -0.0029(14) 0.0161(13) -0.0087(14)
C4 0.0500(18) 0.045(2) 0.0382(17) -0.0146(15) 0.0218(15) -0.0080(16)
C5 0.0434(17) 0.037(2) 0.052(2) -0.0122(16) 0.0163(15) -0.0056(15)
C6 0.0497(18) 0.0287(18) 0.060(2) -0.0022(16) 0.0273(16) -0.0085(15)
C7 0.0408(16) 0.0319(18) 0.0371(17) -0.0008(14) 0.0196(13) -0.0024(14)
C8 0.079(3) 0.049(2) 0.083(3) -0.029(2) 0.037(2) -0.019(2)
C9 0.0346(15) 0.0313(17) 0.0259(14) -0.0015(13) 0.0074(12) -0.0037(13)
C10 0.0455(18) 0.0380(19) 0.0387(18) 0.0015(15) 0.0009(14) -0.0148(15)
C11 0.0474(18) 0.0366(19) 0.0368(17) 0.0046(14) 0.0053(14) -0.0156(15)
C12 0.0378(15) 0.0344(18) 0.0249(15) 0.0012(13) 0.0038(12) -0.0093(13)
C13 0.0378(16) 0.0390(19) 0.0316(16) 0.0002(14) 0.0056(13) -0.0020(14)
C14 0.0438(17) 0.0365(19) 0.0373(17) 0.0061(15) 0.0043(14) 0.0006(14)
C15 0.0521(19) 0.045(2) 0.0310(17) 0.0031(15) 0.0047(14) -0.0028(16)
C16 0.0529(19) 0.045(2) 0.0296(16) -0.0068(15) 0.0069(14) -0.0012(16)
C17 0.0422(17) 0.0334(18) 0.0341(17) -0.0036(14) 0.0033(13) -0.0066(14)
C18 0.0520(19) 0.045(2) 0.0445(19) 0.0018(16) 0.0167(15) 0.0028(16)
C19 0.079(2) 0.059(3) 0.0372(19) 0.0129(17) 0.0113(17) 0.001(2)
C20 0.063(2) 0.041(2) 0.0397(18) -0.0071(16) 0.0044(16) -0.0024(17)
C21 0.0355(15) 0.0279(17) 0.0264(14) 0.0016(12) 0.0076(12) -0.0064(13)
C22 0.0311(15) 0.0304(17) 0.0390(17) 0.0018(13) 0.0093(13) -0.0043(13)
C23 0.0387(16) 0.046(2) 0.0310(16) 0.0014(14) 0.0158(13) -0.0013(14)
C24 0.0401(17) 0.0359(18) 0.0282(15) 0.0009(13) 0.0098(13) -0.0065(14)
C25 0.0291(15) 0.0417(19) 0.0348(16) 0.0028(14) 0.0057(13) 0.0000(13)
C26 0.0350(15) 0.0273(17) 0.0330(16) 0.0005(13) 0.0098(13) -0.0020(13)
C27 0.0355(17) 0.057(2) 0.050(2) 0.0067(17) 0.0114(15) 0.0040(15)
C28 0.0507(19) 0.060(2) 0.0359(18) -0.0018(16) 0.0051(15) -0.0028(17)
C29 0.0475(18) 0.046(2) 0.0395(18) -0.0027(15) 0.0154(14) 0.0038(15)
C30 0.0366(15) 0.0273(17) 0.0275(14) -0.0014(12) 0.0155(12) 0.0043(13)
C31 0.0371(15) 0.0261(16) 0.0293(15) 0.0017(12) 0.0185(12) 0.0042(13)
C32 0.0387(16) 0.0305(18) 0.0430(18) 0.0066(14) 0.0136(14) 0.0013(13)
C33 0.0386(17) 0.046(2) 0.050(2) 0.0182(16) 0.0111(15) 0.0103(16)
C34 0.0482(19) 0.0330(19) 0.054(2) 0.0132(15) 0.0286(16) 0.0094(15)
C35 0.0426(17) 0.0292(18) 0.055(2) 0.0030(15) 0.0260(16) 0.0011(14)
C36 0.0399(16) 0.0267(17) 0.0397(17) -0.0010(13) 0.0161(13) 0.0008(13)
C37 0.068(2) 0.046(2) 0.096(3) 0.034(2) 0.031(2) 0.0099(19)
C38 0.0369(16) 0.0362(19) 0.0398(17) 0.0070(14) 0.0161(14) 0.0036(14)
C39 0.0451(19) 0.049(2) 0.079(3) 0.021(2) 0.0221(19) -0.0104(17)
C40 0.050(2) 0.054(2) 0.072(3) 0.030(2) 0.0299(19) 0.0013(18)
C41 0.0322(16) 0.0379(19) 0.050(2) 0.0065(16) 0.0056(14) -0.0111(14)
C42 0.0489(19) 0.034(2) 0.057(2) 0.0083(16) 0.0178(17) -0.0017(15)
C43 0.055(2) 0.044(2) 0.055(2) 0.0003(17) 0.0195(17) -0.0005(17)
C44 0.0410(17) 0.049(2) 0.049(2) -0.0023(17) 0.0025(15) -0.0018(16)
C45 0.0368(17) 0.053(2) 0.054(2) -0.0032(18) -0.0044(15) 0.0063(16)
C46 0.0294(15) 0.047(2) 0.052(2) -0.0069(17) 0.0038(14) -0.0037(15)
C47 0.101(3) 0.058(3) 0.082(3) 0.024(2) 0.035(3) 0.027(2)
C48 0.067(2) 0.069(3) 0.052(2) 0.003(2) -0.0002(19) 0.009(2)
C49 0.0397(18) 0.072(3) 0.061(2) -0.010(2) 0.0020(16) 0.0088(18)
C50 0.057(2) 0.049(2) 0.0405(18) 0.0125(16) 0.0297(16) 0.0103(17)
C51 0.058(2) 0.045(2) 0.044(2) 0.0182(16) 0.0315(17) 0.0075(17)
C52 0.066(2) 0.068(3) 0.041(2) 0.0171(19) 0.0231(18) 0.014(2)
C53 0.088(3) 0.084(3) 0.040(2) 0.003(2) 0.027(2) 0.025(2)
C54 0.120(4) 0.073(3) 0.047(2) 0.001(2) 0.035(2) 0.040(3)
C55 0.088(3) 0.071(3) 0.040(2) 0.0156(19) 0.0360(19) 0.036(2)
C56 0.058(2) 0.050(2) 0.057(2) 0.0173(18) 0.0204(17) 0.0110(17)
C57 0.136(4) 0.134(5) 0.052(3) -0.021(3) 0.020(3) 0.042(4)
C58 0.111(3) 0.092(3) 0.058(3) 0.016(2) 0.033(2) 0.061(3)
Cl1 0.0589(5) 0.0386(5) 0.0311(4) 0.0039(3) 0.0057(3) 0.0144(4)
Cl2 0.0572(5) 0.0398(5) 0.0306(4) -0.0070(3) 0.0091(3) 0.0091(4)
N1 0.0328(12) 0.0273(14) 0.0262(12) -0.0006(10) 0.0100(10) -0.0040(11)
N2 0.0312(12) 0.0301(14) 0.0272(12) -0.0018(10) 0.0092(10) -0.0053(11)
N3 0.0390(13) 0.0340(15) 0.0271(13) 0.0026(11) 0.0025(10) -0.0096(11)
N4 0.0376(13) 0.0325(14) 0.0271(12) 0.0027(11) 0.0060(10) -0.0105(11)
N5 0.0343(12) 0.0260(14) 0.0272(12) 0.0027(10) 0.0098(10) -0.0008(11)
N6 0.0350(13) 0.0303(15) 0.0327(13) 0.0060(11) 0.0116(11) -0.0055(11)
N7 0.0467(15) 0.0408(17) 0.0471(16) 0.0150(13) 0.0225(13) 0.0013(13)
N8 0.0386(14) 0.0443(17) 0.0479(16) 0.0084(13) 0.0159(12) -0.0104(12)
O1 0.0366(10) 0.0284(11) 0.0317(10) -0.0058(9) 0.0093(8) -0.0032(8)
O2 0.0368(10) 0.0287(11) 0.0309(10) 0.0069(9) 0.0117(8) 0.0043(9)
Ti1 0.0357(3) 0.0284(3) 0.0248(3) 0.0004(2) 0.0091(2) 0.0035(2)

loop_
_atom_type_symbol
_atom_type_description
_atom_type_scat_dispersion_real
_atom_type_scat_dispersion_imag
_atom_type_scat_source
C C 0.0033 0.0016 'International Tables Vol C Tables 4.2.6.8 and 6.1.1.4'
H H 0.0000 0.0000 'International Tables Vol C Tables 4.2.6.8 and 6.1.1.4'
Cl Cl 0.1484 0.1585 'International Tables Vol C Tables 4.2.6.8 and 6.1.1.4'
N N 0.0061 0.0033 'International Tables Vol C Tables 4.2.6.8 and 6.1.1.4'
O O 0.0106 0.0060 'International Tables Vol C Tables 4.2.6.8 and 6.1.1.4'
Ti Ti 0.2776 0.4457 'International Tables Vol C Tables 4.2.6.8 and 6.1.1.4'

loop_
_geom_angle_atom_site_label_1
_geom_angle_atom_site_label_2
_geom_angle_atom_site_label_3
_geom_angle
Cl2S C1S Cl1S 111.05(19)
N2 C1 O1 123.6(2)
N2 C1 N1 127.5(3)
O1 C1 N1 108.9(2)
N2 C1 Ti1 175.4(2)
O1 C1 Ti1 52.39(12)
N1 C1 Ti1 56.69(13)
C7 C2 C3 117.6(3)
C7 C2 N1 118.4(2)
C3 C2 N1 123.9(3)
C4 C3 C2 120.1(3)
C5 C4 C3 122.5(3)
C4 C5 C6 116.7(3)
C4 C5 C8 122.0(3)
C6 C5 C8 121.3(3)
C7 C6 C5 122.1(3)
C6 C7 C2 120.9(3)
N2 C9 N4 123.3(2)
N2 C9 N3 129.5(3)
N4 C9 N3 106.9(2)
C11 C10 N3 107.7(3)
C10 C11 N4 107.5(3)
C17 C12 C13 123.0(3)
C17 C12 N3 118.6(3)
C13 C12 N3 118.4(3)
C14 C13 C12 117.4(3)
C14 C13 C18 121.2(3)
C12 C13 C18 121.4(3)
C15 C14 C13 122.1(3)
C14 C15 C16 118.6(3)
C14 C15 C19 120.1(3)
C16 C15 C19 121.3(3)
C15 C16 C17 122.2(3)
C12 C17 C16 116.8(3)
C12 C17 C20 122.9(3)
C16 C17 C20 120.4(3)
C26 C21 C22 122.2(2)
C26 C21 N4 119.5(2)
C22 C21 N4 118.3(2)
C23 C22 C21 117.7(3)
C23 C22 C27 120.5(3)
C21 C22 C27 121.8(3)
C24 C23 C22 122.2(3)
C25 C24 C23 118.1(3)
C25 C24 C28 120.8(3)
C23 C24 C28 121.1(3)
C24 C25 C26 122.5(3)
C25 C26 C21 117.2(2)
C25 C26 C29 119.7(2)
C21 C26 C29 123.1(3)
N6 C30 O2 123.6(3)
N6 C30 N5 127.1(3)
O2 C30 N5 109.3(2)
N6 C30 Ti1 175.9(2)
O2 C30 Ti1 52.73(12)
N5 C30 Ti1 56.63(13)
C36 C31 C32 117.8(3)
C36 C31 N5 118.2(2)
C32 C31 N5 124.0(3)
C33 C32 C31 120.1(3)
C34 C33 C32 122.1(3)
C35 C34 C33 117.3(3)
C35 C34 C37 121.1(3)
C33 C34 C37 121.6(3)
C36 C35 C34 121.7(3)
C35 C36 C31 120.9(3)
N6 C38 N8 121.9(3)
N6 C38 N7 131.4(3)
N8 C38 N7 106.5(3)
C40 C39 N8 106.8(3)
C39 C40 N7 108.1(3)
C42 C41 C46 122.2(3)
C42 C41 N8 119.5(3)
C46 C41 N8 118.2(3)
C43 C42 C41 117.0(3)
C43 C42 C47 121.2(3)
C41 C42 C47 121.7(3)
C44 C43 C42 122.9(3)
C43 C44 C45 118.1(3)
C43 C44 C48 120.9(3)
C45 C44 C48 121.0(3)
C46 C45 C44 121.9(3)
C45 C46 C41 117.9(3)
C45 C46 C49 121.1(3)
C41 C46 C49 121.0(3)
C51 C50 C55 123.1(3)
C51 C50 N7 119.3(3)
C55 C50 N7 117.6(3)
C52 C51 C50 116.9(3)
C52 C51 C56 121.2(3)
C50 C51 C56 122.0(3)
C53 C52 C51 122.4(3)
C54 C53 C52 118.2(4)
C54 C53 C57 119.5(4)
C52 C53 C57 122.3(4)
C55 C54 C53 122.1(4)
C54 C55 C50 117.3(3)
C54 C55 C58 120.2(4)
C50 C55 C58 122.6(4)
C1 N1 C2 127.9(2)
C1 N1 Ti1 90.59(16)
C2 N1 Ti1 141.12(18)
C1 N2 C9 117.9(2)
C9 N3 C10 108.8(2)
C9 N3 C12 126.2(2)
C10 N3 C12 124.8(2)
C9 N4 C11 109.1(2)
C9 N4 C21 125.2(2)
C11 N4 C21 125.8(2)
C30 N5 C31 127.8(2)
C30 N5 Ti1 90.49(16)
C31 N5 Ti1 141.40(18)
C30 N6 C38 118.9(2)
C38 N7 C40 109.0(3)
C38 N7 C50 125.4(3)
C40 N7 C50 125.0(3)
C38 N8 C39 109.6(3)
C38 N8 C41 123.3(2)
C39 N8 C41 127.0(3)
C1 O1 Ti1 95.04(15)
C30 O2 Ti1 94.98(16)
O1 Ti1 O2 150.15(8)
O1 Ti1 N1 65.21(8)
O2 Ti1 N1 92.18(8)
O1 Ti1 N5 96.64(8)
O2 Ti1 N5 65.13(8)
N1 Ti1 N5 95.96(9)
O1 Ti1 Cl1 109.89(6)
O2 Ti1 Cl1 88.57(6)
N1 Ti1 Cl1 90.81(7)
N5 Ti1 Cl1 152.99(7)
O1 Ti1 Cl2 91.06(6)
O2 Ti1 Cl2 111.54(6)
N1 Ti1 Cl2 155.92(7)
N5 Ti1 Cl2 90.63(7)
Cl1 Ti1 Cl2 93.76(3)
O1 Ti1 C1 32.57(8)
O2 Ti1 C1 123.22(8)
N1 Ti1 C1 32.71(9)
N5 Ti1 C1 99.08(9)
Cl1 Ti1 C1 100.65(7)
Cl2 Ti1 C1 123.34(7)
O1 Ti1 C30 126.54(9)
O2 Ti1 C30 32.29(8)
N1 Ti1 C30 96.01(9)
N5 Ti1 C30 32.88(9)
Cl1 Ti1 C30 120.46(7)
Cl2 Ti1 C30 101.92(7)
C1 Ti1 C30 115.97(9)

loop_
_geom_bond_atom_site_label_1
_geom_bond_atom_site_label_2
_geom_bond_distance
C1S Cl2S 1.766(4)
C1S Cl1S 1.778(4)
C1 N2 1.322(3)
C1 O1 1.332(3)
C1 N1 1.332(3)
C1 Ti1 2.465(3)
C2 C7 1.396(4)
C2 C3 1.396(4)
C2 N1 1.403(3)
C3 C4 1.382(4)
C4 C5 1.381(4)
C5 C6 1.385(4)
C5 C8 1.511(4)
C6 C7 1.372(4)
C9 N2 1.346(3)
C9 N4 1.350(3)
C9 N3 1.361(3)
C10 C11 1.335(4)
C10 N3 1.393(4)
C11 N4 1.396(4)
C12 C17 1.389(4)
C12 C13 1.395(4)
C12 N3 1.443(3)
C13 C14 1.388(4)
C13 C18 1.504(4)
C14 C15 1.382(4)
C15 C16 1.385(4)
C15 C19 1.511(4)
C16 C17 1.401(4)
C17 C20 1.499(4)
C21 C26 1.392(4)
C21 C22 1.395(4)
C21 N4 1.446(3)
C22 C23 1.384(4)
C22 C27 1.509(4)
C23 C24 1.383(4)
C24 C25 1.382(4)
C24 C28 1.504(4)
C25 C26 1.392(4)
C26 C29 1.494(4)
C30 N6 1.322(3)
C30 O2 1.324(3)
C30 N5 1.341(3)
C30 Ti1 2.470(3)
C31 C36 1.393(4)
C31 C32 1.400(4)
C31 N5 1.404(3)
C32 C33 1.384(4)
C33 C34 1.383(4)
C34 C35 1.382(4)
C34 C37 1.516(4)
C35 C36 1.381(4)
C38 N6 1.341(4)
C38 N8 1.355(4)
C38 N7 1.357(4)
C39 C40 1.339(5)
C39 N8 1.393(4)
C40 N7 1.389(4)
C41 C42 1.392(5)
C41 C46 1.394(4)
C41 N8 1.450(4)
C42 C43 1.390(5)
C42 C47 1.513(5)
C43 C44 1.372(5)
C44 C45 1.388(5)
C44 C48 1.520(5)
C45 C46 1.383(5)
C46 C49 1.507(5)
C50 C51 1.387(4)
C50 C55 1.389(5)
C50 N7 1.452(4)
C51 C52 1.386(5)
C51 C56 1.493(5)
C52 C53 1.384(5)
C53 C54 1.383(5)
C53 C57 1.519(6)
C54 C55 1.383(6)
C55 C58 1.509(5)
Cl1 Ti1 2.3068(9)
Cl2 Ti1 2.3263(9)
N1 Ti1 2.060(2)
N5 Ti1 2.063(2)
O1 Ti1 1.9607(19)
O2 Ti1 1.9727(19)
